data_7207112
loop_
_publ_author_name
'Avasthi, Kamlakar'
'Kumar, Amar'
'Aswal, Sangeeta'
'Kant, Ruchir'
'Raghunandan, Resmi'
'Maulik, Prakas R.'
'Khanna, Ranjana S.'
'Ravikumar, Krishnan'

_publ_section_title
;
 Role of arene interactions and substituent effects in conformational
 (syn/anti) control of 1,2-diarylethanes
;
_journal_issue 2
_journal_name_full CrystEngComm
_journal_page_first 383
_journal_paper_doi 10.1039/c1ce06001e
_journal_volume 14
_journal_year 2012
_chemical_formula_moiety 'C17 H16 N6 O S2'
_chemical_formula_sum 'C17 H16 N6 O S2'
_chemical_formula_weight 384.48
_chemical_melting_point 137
_chemical_name_systematic
;
2-(2-(4,6-bis(methylthio)-1H-pyrazolo[3,4-d]pyrimidin-1-yl)
ethyl)phthalazin-1(2H)-one
;
_space_group_IT_number 15
_symmetry_cell_setting monoclinic
_symmetry_space_group_name_Hall '-C 2yc'
_symmetry_space_group_name_H-M 'C 1 2/c 1'
_atom_sites_solution_hydrogens geom
_atom_sites_solution_primary direct
_atom_sites_solution_secondary difmap
_audit_creation_method SHELXL-97
_cell_angle_alpha 90.00
_cell_angle_beta 107.790(10)
_cell_angle_gamma 90.00
_cell_formula_units_Z 8
_cell_length_a 16.708(2)
_cell_length_b 15.732(2)
_cell_length_c 14.4360(10)
_cell_measurement_reflns_used 26
_cell_measurement_temperature 293(2)
_cell_measurement_theta_max 12.45
_cell_measurement_theta_min 5.14
_cell_volume 3613.1(7)
_computing_cell_refinement 'XSCANS (Siemens, 1996)'
_computing_data_collection 'XSCANS (Siemens, 1996)'
_computing_data_reduction 'XSCANS (Siemens, 1996)'
_computing_molecular_graphics 'SHELXTL-NT(Bruker, 1997)'
_computing_publication_material 'SHELXTL-NT(Bruker, 1997)'
_computing_structure_refinement 'SHELXTL-NT(Bruker, 1997)'
_computing_structure_solution 'SHELXTL-NT(Bruker, 1997)'
_diffrn_ambient_temperature 293(2)
_diffrn_measured_fraction_theta_full 1.000
_diffrn_measured_fraction_theta_max 1.000
_diffrn_measurement_device_type 'Bruker P4 diffractometer'
_diffrn_measurement_method \q-2\q
_diffrn_radiation_monochromator graphite
_diffrn_radiation_source 'fine-focus sealed tube'
_diffrn_radiation_type MoK\a
_diffrn_radiation_wavelength 0.71073
_diffrn_reflns_av_R_equivalents 0.0392
_diffrn_reflns_av_sigmaI/netI 0.0484
_diffrn_reflns_limit_h_max 1
_diffrn_reflns_limit_h_min -19
_diffrn_reflns_limit_k_max 18
_diffrn_reflns_limit_k_min -1
_diffrn_reflns_limit_l_max 17
_diffrn_reflns_limit_l_min -16
_diffrn_reflns_number 5048
_diffrn_reflns_theta_full 25.00
_diffrn_reflns_theta_max 25.00
_diffrn_reflns_theta_min 1.82
_diffrn_standards_decay_% 0
_diffrn_standards_interval_count 97
_diffrn_standards_interval_time 60
_diffrn_standards_number 3
_exptl_absorpt_coefficient_mu 0.314
_exptl_absorpt_correction_type none
_exptl_crystal_colour Colourless
_exptl_crystal_density_diffrn 1.414
_exptl_crystal_density_method 'not measured'
_exptl_crystal_description 'rectangular block'
_exptl_crystal_F_000 1600
_exptl_crystal_size_max 0.3
_exptl_crystal_size_mid 0.175
_exptl_crystal_size_min 0.125
_refine_diff_density_max 0.211
_refine_diff_density_min -0.248
_refine_diff_density_rms 0.045
_refine_ls_extinction_coef 0.0014(2)
_refine_ls_extinction_expression Fc^*^=kFc[1+0.001xFc^2^\l^3^/sin(2\q)]^-1/4^
_refine_ls_extinction_method SHELXL
_refine_ls_goodness_of_fit_ref 1.021
_refine_ls_hydrogen_treatment constr
_refine_ls_matrix_type full
_refine_ls_number_parameters 238
_refine_ls_number_reflns 3178
_refine_ls_number_restraints 0
_refine_ls_restrained_S_all 1.021
_refine_ls_R_factor_all 0.1054
_refine_ls_R_factor_gt 0.0465
_refine_ls_shift/su_max 0.000
_refine_ls_shift/su_mean 0.000
_refine_ls_structure_factor_coef Fsqd
_refine_ls_weighting_details 'calc w=1/[\s^2^(Fo^2^)+(0.0561P)^2^+0.9064P] where P=(Fo^2^+2Fc^2^)/3'
_refine_ls_weighting_scheme calc
_refine_ls_wR_factor_gt 0.1068
_refine_ls_wR_factor_ref 0.1355
_reflns_number_gt 1688
_reflns_number_total 3178
_reflns_threshold_expression >2sigma(I)
_cod_data_source_file c1ce06001e.txt
_cod_data_source_block 13
_cod_depositor_comments
;
The following automatic conversions were performed:

'_symmetry_cell_setting' value 'Monoclinic' changed to 'monoclinic'
according to /home/saulius/struct/CIF-dictionaries/cif_core.dic
dictionary named 'cif_core.dic' version 2.4.1 from 2010-06-29.

Automatic conversion script
Id: cif_fix_values 1715 2011-07-08 13:25:40Z adriana 
;
_cod_original_sg_symbol_H-M C2/c
_cod_database_code 7207112

loop_
_symmetry_equiv_pos_as_xyz
'x, y, z'
'-x, y, -z+1/2'
'x+1/2, y+1/2, z'
'-x+1/2, y+1/2, -z+1/2'
'-x, -y, -z'
'x, -y, z-1/2'
'-x+1/2, -y+1/2, -z'
'x+1/2, -y+1/2, z-1/2'

loop_
_atom_site_label
_atom_site_type_symbol
_atom_site_fract_x
_atom_site_fract_y
_atom_site_fract_z
_atom_site_U_iso_or_equiv
_atom_site_adp_type
_atom_site_occupancy
_atom_site_symmetry_multiplicity
_atom_site_calc_flag
_atom_site_refinement_flags
C3 C -0.0400(2) 0.4644(2) 0.0802(2) 0.0723(10) Uani 1 1 d .
H3 H -0.0358 0.5232 0.0870 0.087 Uiso 1 1 calc R
C4 C 0.0998(2) 0.4050(2) 0.2065(2) 0.0583(8) Uani 1 1 d .
C6 C 0.0971(2) 0.2592(2) 0.2004(2) 0.0594(8) Uani 1 1 d .
C8 C -0.14002(19) 0.2764(2) -0.0287(3) 0.0748(10) Uani 1 1 d .
H8A H -0.1983 0.2913 -0.0383 0.090 Uiso 1 1 calc R
H8B H -0.1297 0.2217 0.0038 0.090 Uiso 1 1 calc R
C9 C -0.1255(2) 0.2689(2) -0.1261(2) 0.0757(10) Uani 1 1 d .
H9A H -0.1640 0.2272 -0.1651 0.091 Uiso 1 1 calc R
H9B H -0.1376 0.3231 -0.1595 0.091 Uiso 1 1 calc R
C12 C 0.0882(3) 0.2906(3) -0.1212(3) 0.0854(11) Uani 1 1 d .
H12 H 0.1233 0.3347 -0.1272 0.102 Uiso 1 1 calc R
C13 C 0.2060(3) 0.1890(3) -0.1061(3) 0.1006(14) Uani 1 1 d .
H13 H 0.2413 0.2324 -0.1136 0.121 Uiso 1 1 calc R
C14 C 0.2337(3) 0.1069(4) -0.0928(3) 0.1005(14) Uani 1 1 d .
H14 H 0.2885 0.0946 -0.0916 0.121 Uiso 1 1 calc R
C15 C 0.1824(3) 0.0420(3) -0.0811(3) 0.0978(13) Uani 1 1 d .
H15 H 0.2028 -0.0133 -0.0720 0.117 Uiso 1 1 calc R
C16 C 0.1017(3) 0.0581(2) -0.0827(3) 0.0870(11) Uani 1 1 d .
H16 H 0.0675 0.0140 -0.0743 0.104 Uiso 1 1 calc R
C17 C -0.0155(2) 0.1601(2) -0.1006(2) 0.0737(10) Uani 1 1 d .
C18 C 0.2402(2) 0.4650(3) 0.3437(3) 0.0919(12) Uani 1 1 d .
H18A H 0.2231 0.4316 0.3901 0.138 Uiso 1 1 calc R
H18B H 0.2718 0.5133 0.3759 0.138 Uiso 1 1 calc R
H18C H 0.2744 0.4310 0.3155 0.138 Uiso 1 1 calc R
C19 C 0.0854(2) 0.0855(2) 0.1859(3) 0.0811(10) Uani 1 1 d .
H19A H 0.0299 0.0942 0.1907 0.122 Uiso 1 1 calc R
H19B H 0.1063 0.0314 0.2134 0.122 Uiso 1 1 calc R
H19C H 0.0834 0.0868 0.1187 0.122 Uiso 1 1 calc R
C3A C 0.02126(19) 0.4064(2) 0.1342(2) 0.0581(8) Uani 1 1 d .
C7A C -0.01142(19) 0.3270(2) 0.1016(2) 0.0575(8) Uani 1 1 d .
C12A C 0.1224(2) 0.2067(2) -0.1083(2) 0.0718(9) Uani 1 1 d .
C16A C 0.0710(2) 0.1401(2) -0.0969(2) 0.0668(9) Uani 1 1 d .
N1 N -0.08653(16) 0.33958(18) 0.03305(19) 0.0649(7) Uani 1 1 d .
N2 N -0.10370(18) 0.42466(19) 0.0192(2) 0.0719(8) Uani 1 1 d .
N5 N 0.13737(15) 0.33163(17) 0.23977(18) 0.0614(7) Uani 1 1 d .
N7 N 0.02441(16) 0.25074(16) 0.13068(19) 0.0611(7) Uani 1 1 d .
N10 N -0.03902(17) 0.24383(18) -0.11770(18) 0.0654(7) Uani 1 1 d .
N11 N 0.01186(19) 0.30969(18) -0.1253(2) 0.0732(8) Uani 1 1 d .
O1 O -0.06578(15) 0.10772(16) -0.0901(2) 0.1040(9) Uani 1 1 d .
S1 S 0.14953(6) 0.50050(5) 0.25043(7) 0.0760(3) Uani 1 1 d .
S2 S 0.15338(6) 0.16772(6) 0.25060(7) 0.0795(3) Uani 1 1 d .

loop_
_atom_site_aniso_label
_atom_site_aniso_U_11
_atom_site_aniso_U_22
_atom_site_aniso_U_33
_atom_site_aniso_U_23
_atom_site_aniso_U_13
_atom_site_aniso_U_12
C3 0.080(3) 0.067(2) 0.076(2) -0.003(2) 0.033(2) 0.018(2)
C4 0.064(2) 0.059(2) 0.0594(18) -0.0043(16) 0.0298(16) 0.0023(17)
C6 0.0538(19) 0.060(2) 0.065(2) 0.0022(17) 0.0185(17) 0.0025(16)
C8 0.0442(18) 0.078(2) 0.097(3) 0.006(2) 0.0135(18) 0.0026(17)
C9 0.055(2) 0.073(2) 0.082(3) -0.0032(19) -0.0043(18) 0.0098(17)
C12 0.083(3) 0.087(3) 0.092(3) 0.015(2) 0.034(2) -0.006(2)
C13 0.092(3) 0.126(4) 0.098(3) 0.007(3) 0.051(3) 0.011(3)
C14 0.091(3) 0.141(4) 0.078(3) -0.004(3) 0.038(2) 0.035(3)
C15 0.104(4) 0.102(4) 0.078(3) -0.010(2) 0.013(2) 0.042(3)
C16 0.086(3) 0.071(3) 0.088(3) -0.015(2) 0.002(2) 0.015(2)
C17 0.067(2) 0.062(2) 0.078(2) -0.0095(19) 0.0002(18) -0.001(2)
C18 0.076(3) 0.097(3) 0.094(3) -0.013(2) 0.013(2) -0.014(2)
C19 0.080(2) 0.058(2) 0.098(3) 0.0042(19) 0.017(2) -0.0040(18)
C3A 0.058(2) 0.060(2) 0.0603(19) -0.0058(17) 0.0238(17) 0.0031(17)
C7A 0.0522(19) 0.066(2) 0.0571(18) 0.0009(18) 0.0213(15) 0.0064(18)
C12A 0.079(3) 0.079(3) 0.058(2) 0.0018(18) 0.0219(18) 0.016(2)
C16A 0.068(2) 0.067(2) 0.0571(19) -0.0112(17) 0.0070(17) 0.0076(19)
N1 0.0526(16) 0.0694(19) 0.0702(16) -0.0002(15) 0.0150(13) 0.0089(14)
N2 0.0677(19) 0.069(2) 0.0785(18) 0.0024(16) 0.0210(16) 0.0210(16)
N5 0.0565(16) 0.0612(17) 0.0655(16) -0.0020(15) 0.0171(13) -0.0019(15)
N7 0.0518(16) 0.0605(18) 0.0685(17) 0.0031(13) 0.0147(14) 0.0009(13)
N10 0.0649(18) 0.0593(18) 0.0616(16) -0.0034(13) 0.0038(13) 0.0036(15)
N11 0.076(2) 0.069(2) 0.0736(19) 0.0095(14) 0.0213(16) -0.0006(16)
O1 0.0713(17) 0.0629(17) 0.161(3) -0.0014(17) 0.0102(17) -0.0135(14)
S1 0.0854(7) 0.0618(6) 0.0809(6) -0.0131(5) 0.0256(5) -0.0044(5)
S2 0.0659(6) 0.0627(6) 0.0938(7) 0.0080(5) 0.0004(5) 0.0025(5)

loop_
_atom_type_symbol
_atom_type_description
_atom_type_scat_dispersion_real
_atom_type_scat_dispersion_imag
_atom_type_scat_source
C C 0.0033 0.0016 'International Tables Vol C Tables 4.2.6.8 and 6.1.1.4'
H H 0.0000 0.0000 'International Tables Vol C Tables 4.2.6.8 and 6.1.1.4'
N N 0.0061 0.0033 'International Tables Vol C Tables 4.2.6.8 and 6.1.1.4'
O O 0.0106 0.0060 'International Tables Vol C Tables 4.2.6.8 and 6.1.1.4'
S S 0.1246 0.1234 'International Tables Vol C Tables 4.2.6.8 and 6.1.1.4'

loop_
_geom_angle_atom_site_label_1
_geom_angle_atom_site_label_2
_geom_angle_atom_site_label_3
_geom_angle
N2 C3 C3A 111.4(3)
N5 C4 C3A 120.8(3)
N5 C4 S1 119.8(2)
C3A C4 S1 119.3(2)
N7 C6 N5 128.7(3)
N7 C6 S2 118.9(2)
N5 C6 S2 112.5(2)
N1 C8 C9 112.6(3)
N10 C9 C8 112.4(3)
N11 C12 C12A 124.8(4)
C14 C13 C12A 118.6(4)
C13 C14 C15 121.4(4)
C16 C15 C14 120.7(4)
C15 C16 C16A 119.7(4)
O1 C17 N10 120.0(3)
O1 C17 C16A 124.1(3)
N10 C17 C16A 115.9(3)
C7A C3A C4 114.7(3)
C7A C3A C3 104.5(3)
C4 C3A C3 140.7(3)
N7 C7A N1 125.6(3)
N7 C7A C3A 127.2(3)
N1 C7A C3A 107.2(3)
C16A C12A C13 119.3(4)
C16A C12A C12 118.2(3)
C13 C12A C12 122.5(4)
C16 C16A C12A 120.3(3)
C16 C16A C17 121.6(4)
C12A C16A C17 118.1(3)
C7A N1 N2 110.8(3)
C7A N1 C8 127.5(3)
N2 N1 C8 121.2(3)
C3 N2 N1 106.0(3)
C4 N5 C6 117.3(3)
C6 N7 C7A 111.3(3)
N11 N10 C17 126.2(3)
N11 N10 C9 114.3(3)
C17 N10 C9 119.5(3)
C12 N11 N10 116.7(3)
C4 S1 C18 101.87(17)
C6 S2 C19 101.74(17)

loop_
_geom_bond_atom_site_label_1
_geom_bond_atom_site_label_2
_geom_bond_distance
C3 N2 1.314(4)
C3 C3A 1.414(4)
C4 N5 1.331(4)
C4 C3A 1.406(4)
C4 S1 1.740(3)
C6 N7 1.326(4)
C6 N5 1.356(4)
C6 S2 1.751(3)
C8 N1 1.447(4)
C8 C9 1.503(5)
C9 N10 1.467(4)
C12 N11 1.295(4)
C12 C12A 1.427(5)
C13 C14 1.366(6)
C13 C12A 1.414(5)
C14 C15 1.377(6)
C15 C16 1.365(5)
C16 C16A 1.380(5)
C17 O1 1.219(4)
C17 N10 1.375(4)
C17 C16A 1.465(5)
C18 S1 1.781(4)
C19 S2 1.785(3)
C3A C7A 1.388(4)
C7A N7 1.349(4)
C7A N1 1.354(4)
C12A C16A 1.396(5)
N1 N2 1.371(4)
N10 N11 1.365(4)
